data_7244948
loop_
_publ_author_name
'Ma, Qiang'
'Li, Ming'
'Chen, Zhuo'
'Ni, Shao-Fei'
'Wright, James S.'
'Wen, Li-Rong'
'Zhang, Lin-Bao'

_publ_section_title
;
 An approach for the synthesis of 2-aryl-3-sulfonyl substituted quinolines
 through an electrochemical cascade annulation pathway
;
_journal_issue 11
_journal_name_full 'Green Chemistry'
_journal_page_first 4425
_journal_page_last 4431
_journal_paper_doi 10.1039/D2GC00151A
_journal_volume 24
_journal_year 2022
_chemical_formula_moiety 'C22 H17 N O2 S'
_chemical_formula_sum 'C22 H17 N O2 S'
_chemical_formula_weight 359.42
_space_group_crystal_system monoclinic
_space_group_IT_number 14
_space_group_name_Hall '-P 2ybc'
_space_group_name_H-M_alt 'P 1 21/c 1'
_atom_sites_solution_hydrogens geom
_atom_sites_solution_primary dual
_audit_creation_date 2021-06-21
_audit_creation_method
;
Olex2 1.3
(compiled 2020.11.12 svn.r5f609507 for OlexSys, GUI svn.r6272)
;
_audit_update_record
;
2021-06-21 deposited with the CCDC.	2022-05-13 downloaded from the CCDC.
;
_cell_angle_alpha 90
_cell_angle_beta 93.991(3)
_cell_angle_gamma 90
_cell_formula_units_Z 4
_cell_length_a 12.5262(4)
_cell_length_b 5.4497(2)
_cell_length_c 25.0014(9)
_cell_measurement_reflns_used 9692
_cell_measurement_temperature 170.01(10)
_cell_measurement_theta_max 31.1330
_cell_measurement_theta_min 1.6150
_cell_volume 1702.56(10)
_computing_cell_refinement 'CrysAlisPro 1.171.39.45i (Rigaku OD, 2018)'
_computing_data_collection 'CrysAlisPro 1.171.39.45i (Rigaku OD, 2018)'
_computing_data_reduction 'CrysAlisPro 1.171.39.45i (Rigaku OD, 2018)'
_computing_molecular_graphics 'Olex2 1.3 (Dolomanov et al., 2009)'
_computing_publication_material 'Olex2 1.3 (Dolomanov et al., 2009)'
_computing_structure_refinement 'SHELXL 2018/3 (Sheldrick, 2015)'
_computing_structure_solution 'SHELXT 2018/2 (Sheldrick, 2018)'
_diffrn_ambient_environment N~2~
_diffrn_ambient_temperature 170.01(10)
_diffrn_detector 'CCD plate'
_diffrn_measured_fraction_theta_full 0.999
_diffrn_measured_fraction_theta_max 0.860
_diffrn_measurement_details
;
List of Runs (angles in degrees, time in seconds):

  # Type    Start    End  Width  t~exp~   \w     \q     \k     \f   Frames
#--------------------------------------------------------------------------
  1  \w     69.00  94.00   0.50    8.00    --    5.00  45.00 120.00   50
  2  \w     24.00  50.00   0.50    8.00    --    5.00  45.00 120.00   52
  3  \w     43.00  69.00   0.50    8.00    --    5.00  45.00 150.00   52
  4  \w    -53.00 -27.00   0.50    8.00    --  -11.60  45.00 175.30   52
  5  \w     27.00  77.00   0.50    8.00    --  -11.60  45.00 175.30  100
  6  \w   -101.00 -76.00   0.50    8.00    --  -11.60  45.00 175.30   50
  7  \w    -89.00  76.00   0.50    8.00    --  -11.60  45.00 -15.90  330
;
_diffrn_measurement_device 'four-circle diffractometer'
_diffrn_measurement_device_type 'XtaLAB AFC10 (RCD3): fixed-chi single'
_diffrn_measurement_method '\w scans'
_diffrn_orient_matrix_type 'CrysAlisPro convention (1999,Acta A55,543-557)'
_diffrn_orient_matrix_UB_11 0.0262311000
_diffrn_orient_matrix_UB_12 -0.0932960000
_diffrn_orient_matrix_UB_13 -0.0139464000
_diffrn_orient_matrix_UB_21 -0.0161613000
_diffrn_orient_matrix_UB_22 -0.0881777000
_diffrn_orient_matrix_UB_23 0.0186452000
_diffrn_orient_matrix_UB_31 -0.0476609000
_diffrn_orient_matrix_UB_32 -0.0213513000
_diffrn_orient_matrix_UB_33 -0.0163449000
_diffrn_radiation_monochromator mirror
_diffrn_radiation_probe x-ray
_diffrn_radiation_type 'Mo K\a'
_diffrn_radiation_wavelength 0.71073
_diffrn_reflns_av_R_equivalents 0.0204
_diffrn_reflns_av_unetI/netI 0.0210
_diffrn_reflns_Laue_measured_fraction_full 0.999
_diffrn_reflns_Laue_measured_fraction_max 0.860
_diffrn_reflns_limit_h_max 16
_diffrn_reflns_limit_h_min -17
_diffrn_reflns_limit_k_max 7
_diffrn_reflns_limit_k_min -7
_diffrn_reflns_limit_l_max 33
_diffrn_reflns_limit_l_min -33
_diffrn_reflns_number 16068
_diffrn_reflns_point_group_measured_fraction_full 0.999
_diffrn_reflns_point_group_measured_fraction_max 0.860
_diffrn_reflns_theta_full 25.242
_diffrn_reflns_theta_max 30.790
_diffrn_reflns_theta_min 1.633
_diffrn_source 'Rotating-anode X-ray tube'
_diffrn_source_type 'Rigaku (Mo) X-ray Source'
_exptl_absorpt_coefficient_mu 0.207
_exptl_absorpt_correction_T_max 1.00000
_exptl_absorpt_correction_T_min 0.79870
_exptl_absorpt_correction_type multi-scan
_exptl_absorpt_process_details
;
CrysAlisPro 1.171.39.45i (Rigaku Oxford Diffraction, 2018)
Empirical absorption correction using spherical harmonics,
 implemented in SCALE3 ABSPACK scaling algorithm.
;
_exptl_crystal_colour colourless
_exptl_crystal_colour_primary colourless
_exptl_crystal_density_diffrn 1.402
_exptl_crystal_description plate
_exptl_crystal_F_000 752
_exptl_crystal_size_max 0.32
_exptl_crystal_size_mid 0.21
_exptl_crystal_size_min 0.08
_refine_diff_density_max 0.371
_refine_diff_density_min -0.318
_refine_diff_density_rms 0.046
_refine_ls_extinction_method none
_refine_ls_goodness_of_fit_ref 1.081
_refine_ls_hydrogen_treatment constr
_refine_ls_matrix_type full
_refine_ls_number_parameters 236
_refine_ls_number_reflns 4571
_refine_ls_number_restraints 0
_refine_ls_restrained_S_all 1.081
_refine_ls_R_factor_all 0.0409
_refine_ls_R_factor_gt 0.0353
_refine_ls_shift/su_max 0.001
_refine_ls_shift/su_mean 0.000
_refine_ls_structure_factor_coef Fsqd
_refine_ls_weighting_details 'w=1/[\s^2^(Fo^2^)+(0.0538P)^2^+0.4977P] where P=(Fo^2^+2Fc^2^)/3'
_refine_ls_weighting_scheme calc
_refine_ls_wR_factor_gt 0.0989
_refine_ls_wR_factor_ref 0.1020
_reflns_Friedel_coverage 0.000
_reflns_number_gt 3986
_reflns_number_total 4571
_reflns_threshold_expression 'I > 2\s(I)'
_cod_data_source_file d2gc00151a2.cif
_cod_data_source_block mx9460
_cod_depositor_comments 'Adding full bibliography for 7244947--7244948.cif.'
_cod_database_code 7244948
_shelx_shelxl_version_number 2018/3
_chemical_oxdiff_formula CHNOS
_shelx_space_group_comment
;
The symmetry employed for this shelxl refinement is uniquely defined
by the following loop, which should always be used as a source of
symmetry information in preference to the above space-group names.
They are only intended as comments.
;
_reflns_odcompleteness_completeness 99.88
_reflns_odcompleteness_iscentric 1
_reflns_odcompleteness_theta 27.42
_olex2_refinement_description
;
1. Fixed Uiso
 At 1.2 times of:
  All C(H) groups
 At 1.5 times of:
  All C(H,H,H) groups
2.a Aromatic/amide H refined with riding coordinates:
 C2(H2), C4(H4), C5(H5), C6(H6), C7(H7), C11(H11), C12(H12), C13(H13),
 C14(H14), C15(H15), C17(H17), C18(H18), C20(H20), C21(H21)
2.b Idealised Me refined as rotating group:
 C22(H22A,H22B,H22C)
;
_olex2_submission_special_instructions 'No special instructions were received'
_oxdiff_exptl_absorpt_empirical_details
;
Empirical correction (ABSPACK) includes:
- Absorption correction using spherical harmonics
- Frame scaling
;
_oxdiff_exptl_absorpt_empirical_full_max 1.538
_oxdiff_exptl_absorpt_empirical_full_min 0.533

loop_
_space_group_symop_operation_xyz
'x, y, z'
'-x, y+1/2, -z+1/2'
'-x, -y, -z'
'x, -y-1/2, z-1/2'

loop_
_atom_site_label
_atom_site_type_symbol
_atom_site_fract_x
_atom_site_fract_y
_atom_site_fract_z
_atom_site_U_iso_or_equiv
_atom_site_adp_type
_atom_site_occupancy
_atom_site_site_symmetry_order
_atom_site_calc_flag
_atom_site_refinement_flags_posn
_atom_site_refinement_flags_adp
_atom_site_refinement_flags_occupancy
_atom_site_disorder_assembly
_atom_site_disorder_group
S1 S 0.82241(2) 0.63326(5) 0.39677(2) 0.02320(9) Uani 1 1 d . . . . .
O1 O 0.93201(7) 0.67365(18) 0.41634(4) 0.0326(2) Uani 1 1 d . . . . .
O2 O 0.75158(8) 0.84046(16) 0.39111(4) 0.0309(2) Uani 1 1 d . . . . .
N1 N 0.62403(7) 0.17419(18) 0.46823(4) 0.0226(2) Uani 1 1 d . . . . .
C1 C 0.77057(9) 0.4101(2) 0.43927(4) 0.0214(2) Uani 1 1 d . . . . .
C2 C 0.84124(9) 0.2997(2) 0.47592(5) 0.0234(2) Uani 1 1 d . . . . .
H2 H 0.912703 0.347286 0.478867 0.028 Uiso 1 1 calc R U . . .
C3 C 0.80479(9) 0.1132(2) 0.50915(4) 0.0224(2) Uani 1 1 d . . . . .
C4 C 0.87412(10) -0.0258(3) 0.54441(5) 0.0284(3) Uani 1 1 d . . . . .
H4 H 0.946840 0.010185 0.547906 0.034 Uiso 1 1 calc R U . . .
C5 C 0.83406(10) -0.2133(3) 0.57336(5) 0.0326(3) Uani 1 1 d . . . . .
H5 H 0.880095 -0.308777 0.595498 0.039 Uiso 1 1 calc R U . . .
C6 C 0.72336(10) -0.2625(3) 0.56981(5) 0.0324(3) Uani 1 1 d . . . . .
H6 H 0.696917 -0.387835 0.590411 0.039 Uiso 1 1 calc R U . . .
C7 C 0.65402(10) -0.1289(2) 0.53651(5) 0.0278(3) Uani 1 1 d . . . . .
H7 H 0.581024 -0.161863 0.534947 0.033 Uiso 1 1 calc R U . . .
C8 C 0.69402(9) 0.0594(2) 0.50455(4) 0.0218(2) Uani 1 1 d . . . . .
C9 C 0.66060(9) 0.3388(2) 0.43564(5) 0.0210(2) Uani 1 1 d . . . . .
C10 C 0.58062(9) 0.4286(2) 0.39283(5) 0.0220(2) Uani 1 1 d . . . . .
C11 C 0.52216(11) 0.6423(2) 0.39837(6) 0.0315(3) Uani 1 1 d . . . . .
H11 H 0.534609 0.739969 0.428656 0.038 Uiso 1 1 calc R U . . .
C12 C 0.44482(11) 0.7097(3) 0.35842(6) 0.0357(3) Uani 1 1 d . . . . .
H12 H 0.405619 0.852939 0.362100 0.043 Uiso 1 1 calc R U . . .
C13 C 0.42597(10) 0.5660(3) 0.31351(5) 0.0334(3) Uani 1 1 d . . . . .
H13 H 0.374488 0.612757 0.286855 0.040 Uiso 1 1 calc R U . . .
C14 C 0.48339(11) 0.3528(3) 0.30802(5) 0.0364(3) Uani 1 1 d . . . . .
H14 H 0.470235 0.254896 0.277814 0.044 Uiso 1 1 calc R U . . .
C15 C 0.56096(10) 0.2843(3) 0.34765(5) 0.0307(3) Uani 1 1 d . . . . .
H15 H 0.599842 0.140735 0.343811 0.037 Uiso 1 1 calc R U . . .
C16 C 0.82573(9) 0.4919(2) 0.33348(5) 0.0224(2) Uani 1 1 d . . . . .
C17 C 0.88710(10) 0.2822(2) 0.32837(5) 0.0277(2) Uani 1 1 d . . . . .
H17 H 0.920671 0.207537 0.358478 0.033 Uiso 1 1 calc R U . . .
C18 C 0.89757(10) 0.1859(2) 0.27783(5) 0.0313(3) Uani 1 1 d . . . . .
H18 H 0.938398 0.045205 0.274142 0.038 Uiso 1 1 calc R U . . .
C19 C 0.84810(10) 0.2960(3) 0.23241(5) 0.0297(3) Uani 1 1 d . . . . .
C20 C 0.78609(11) 0.5034(3) 0.23869(5) 0.0321(3) Uani 1 1 d . . . . .
H20 H 0.752161 0.577705 0.208637 0.039 Uiso 1 1 calc R U . . .
C21 C 0.77380(10) 0.6020(2) 0.28908(5) 0.0288(3) Uani 1 1 d . . . . .
H21 H 0.731334 0.740007 0.292951 0.035 Uiso 1 1 calc R U . . .
C22 C 0.86200(13) 0.1892(3) 0.17776(6) 0.0437(4) Uani 1 1 d . . . . .
H22A H 0.933537 0.219894 0.167950 0.066 Uiso 1 1 calc R U . . .
H22B H 0.811832 0.264286 0.151961 0.066 Uiso 1 1 calc R U . . .
H22C H 0.849481 0.015532 0.178525 0.066 Uiso 1 1 calc R U . . .

loop_
_atom_site_aniso_label
_atom_site_aniso_U_11
_atom_site_aniso_U_22
_atom_site_aniso_U_33
_atom_site_aniso_U_23
_atom_site_aniso_U_13
_atom_site_aniso_U_12
S1 0.02295(15) 0.02099(14) 0.02633(16) -0.00387(10) 0.00648(11) -0.00725(10)
O1 0.0263(4) 0.0386(5) 0.0331(5) -0.0047(4) 0.0039(4) -0.0164(4)
O2 0.0373(5) 0.0198(4) 0.0370(5) -0.0036(3) 0.0129(4) -0.0020(4)
N1 0.0177(4) 0.0251(5) 0.0251(5) -0.0003(4) 0.0035(3) -0.0024(4)
C1 0.0199(5) 0.0220(5) 0.0228(5) -0.0040(4) 0.0053(4) -0.0052(4)
C2 0.0176(5) 0.0265(5) 0.0261(5) -0.0049(4) 0.0027(4) -0.0060(4)
C3 0.0194(5) 0.0266(6) 0.0210(5) -0.0042(4) 0.0018(4) -0.0042(4)
C4 0.0210(5) 0.0369(7) 0.0267(6) -0.0011(5) -0.0023(4) -0.0047(5)
C5 0.0284(6) 0.0411(7) 0.0274(6) 0.0067(5) -0.0044(5) -0.0028(6)
C6 0.0305(6) 0.0386(7) 0.0280(6) 0.0083(5) 0.0019(5) -0.0062(6)
C7 0.0208(5) 0.0355(7) 0.0274(6) 0.0035(5) 0.0032(4) -0.0054(5)
C8 0.0192(5) 0.0255(5) 0.0210(5) -0.0026(4) 0.0029(4) -0.0024(4)
C9 0.0190(5) 0.0211(5) 0.0233(5) -0.0039(4) 0.0036(4) -0.0018(4)
C10 0.0174(5) 0.0231(5) 0.0258(5) 0.0014(4) 0.0038(4) -0.0038(4)
C11 0.0295(6) 0.0249(6) 0.0394(7) -0.0053(5) -0.0018(5) 0.0006(5)
C12 0.0304(6) 0.0268(6) 0.0494(8) 0.0046(6) -0.0002(6) 0.0045(5)
C13 0.0258(6) 0.0434(7) 0.0309(6) 0.0111(6) 0.0007(5) 0.0017(6)
C14 0.0323(7) 0.0503(9) 0.0262(6) -0.0061(6) -0.0013(5) 0.0052(6)
C15 0.0286(6) 0.0327(6) 0.0307(6) -0.0052(5) 0.0002(5) 0.0058(5)
C16 0.0213(5) 0.0205(5) 0.0260(5) -0.0026(4) 0.0064(4) -0.0050(4)
C17 0.0273(6) 0.0266(6) 0.0295(6) -0.0004(5) 0.0033(5) 0.0017(5)
C18 0.0291(6) 0.0291(6) 0.0364(7) -0.0066(5) 0.0081(5) 0.0022(5)
C19 0.0270(6) 0.0343(6) 0.0287(6) -0.0067(5) 0.0082(5) -0.0077(5)
C20 0.0341(6) 0.0348(7) 0.0272(6) 0.0011(5) 0.0003(5) -0.0011(5)
C21 0.0296(6) 0.0252(6) 0.0320(6) -0.0014(5) 0.0036(5) 0.0012(5)
C22 0.0452(8) 0.0547(9) 0.0323(7) -0.0129(7) 0.0109(6) -0.0032(7)

loop_
_atom_type_symbol
_atom_type_description
_atom_type_scat_dispersion_real
_atom_type_scat_dispersion_imag
_atom_type_scat_source
C C 0.0033 0.0016 'International Tables Vol C Tables 4.2.6.8 and 6.1.1.4'
H H 0.0000 0.0000 'International Tables Vol C Tables 4.2.6.8 and 6.1.1.4'
N N 0.0061 0.0033 'International Tables Vol C Tables 4.2.6.8 and 6.1.1.4'
O O 0.0106 0.0060 'International Tables Vol C Tables 4.2.6.8 and 6.1.1.4'
S S 0.1246 0.1234 'International Tables Vol C Tables 4.2.6.8 and 6.1.1.4'

loop_
_geom_angle_atom_site_label_1
_geom_angle_atom_site_label_2
_geom_angle_atom_site_label_3
_geom_angle
_geom_angle_site_symmetry_1
_geom_angle_site_symmetry_3
_geom_angle_publ_flag
O1 S1 C1 106.38(6) . . ?
O1 S1 C16 106.85(5) . . ?
O2 S1 O1 118.70(6) . . ?
O2 S1 C1 110.46(5) . . ?
O2 S1 C16 107.94(6) . . ?
C16 S1 C1 105.75(5) . . ?
C9 N1 C8 119.20(10) . . ?
C2 C1 S1 117.22(8) . . ?
C2 C1 C9 119.94(11) . . ?
C9 C1 S1 122.82(9) . . ?
C1 C2 H2 120.3 . . ?
C1 C2 C3 119.41(10) . . ?
C3 C2 H2 120.3 . . ?
C2 C3 C4 122.96(10) . . ?
C2 C3 C8 117.24(10) . . ?
C4 C3 C8 119.75(11) . . ?
C3 C4 H4 120.1 . . ?
C5 C4 C3 119.89(11) . . ?
C5 C4 H4 120.1 . . ?
C4 C5 H5 119.9 . . ?
C4 C5 C6 120.30(12) . . ?
C6 C5 H5 119.9 . . ?
C5 C6 H6 119.5 . . ?
C7 C6 C5 121.10(12) . . ?
C7 C6 H6 119.5 . . ?
C6 C7 H7 120.2 . . ?
C6 C7 C8 119.65(11) . . ?
C8 C7 H7 120.2 . . ?
N1 C8 C3 122.58(11) . . ?
N1 C8 C7 118.09(10) . . ?
C7 C8 C3 119.24(11) . . ?
N1 C9 C1 121.48(10) . . ?
N1 C9 C10 114.92(10) . . ?
C1 C9 C10 123.45(10) . . ?
C11 C10 C9 122.33(11) . . ?
C15 C10 C9 118.03(11) . . ?
C15 C10 C11 119.54(11) . . ?
C10 C11 H11 120.1 . . ?
C10 C11 C12 119.74(12) . . ?
C12 C11 H11 120.1 . . ?
C11 C12 H12 119.8 . . ?
C13 C12 C11 120.44(13) . . ?
C13 C12 H12 119.8 . . ?
C12 C13 H13 120.0 . . ?
C12 C13 C14 120.00(12) . . ?
C14 C13 H13 120.0 . . ?
C13 C14 H14 120.0 . . ?
C13 C14 C15 119.96(13) . . ?
C15 C14 H14 120.0 . . ?
C10 C15 C14 120.32(12) . . ?
C10 C15 H15 119.8 . . ?
C14 C15 H15 119.8 . . ?
C17 C16 S1 119.35(9) . . ?
C21 C16 S1 119.41(9) . . ?
C21 C16 C17 121.05(11) . . ?
C16 C17 H17 120.5 . . ?
C18 C17 C16 118.99(12) . . ?
C18 C17 H17 120.5 . . ?
C17 C18 H18 119.4 . . ?
C17 C18 C19 121.15(12) . . ?
C19 C18 H18 119.4 . . ?
C18 C19 C22 120.07(13) . . ?
C20 C19 C18 118.69(12) . . ?
C20 C19 C22 121.24(13) . . ?
C19 C20 H20 119.4 . . ?
C19 C20 C21 121.13(12) . . ?
C21 C20 H20 119.4 . . ?
C16 C21 C20 118.97(12) . . ?
C16 C21 H21 120.5 . . ?
C20 C21 H21 120.5 . . ?
C19 C22 H22A 109.5 . . ?
C19 C22 H22B 109.5 . . ?
C19 C22 H22C 109.5 . . ?
H22A C22 H22B 109.5 . . ?
H22A C22 H22C 109.5 . . ?
H22B C22 H22C 109.5 . . ?

loop_
_geom_bond_atom_site_label_1
_geom_bond_atom_site_label_2
_geom_bond_distance
_geom_bond_site_symmetry_2
_geom_bond_publ_flag
S1 O1 1.4419(9) . ?
S1 O2 1.4369(10) . ?
S1 C1 1.7680(12) . ?
S1 C16 1.7632(12) . ?
N1 C8 1.3688(15) . ?
N1 C9 1.3156(15) . ?
C1 C2 1.3685(17) . ?
C1 C9 1.4280(15) . ?
C2 H2 0.9300 . ?
C2 C3 1.4087(16) . ?
C3 C4 1.4135(17) . ?
C3 C8 1.4149(15) . ?
C4 H4 0.9300 . ?
C4 C5 1.3677(19) . ?
C5 H5 0.9300 . ?
C5 C6 1.4091(18) . ?
C6 H6 0.9300 . ?
C6 C7 1.3702(18) . ?
C7 H7 0.9300 . ?
C7 C8 1.4136(17) . ?
C9 C10 1.4966(16) . ?
C10 C11 1.3873(17) . ?
C10 C15 1.3844(17) . ?
C11 H11 0.9300 . ?
C11 C12 1.3917(19) . ?
C12 H12 0.9300 . ?
C12 C13 1.376(2) . ?
C13 H13 0.9300 . ?
C13 C14 1.378(2) . ?
C14 H14 0.9300 . ?
C14 C15 1.3898(18) . ?
C15 H15 0.9300 . ?
C16 C17 1.3882(17) . ?
C16 C21 1.3838(17) . ?
C17 H17 0.9300 . ?
C17 C18 1.3825(18) . ?
C18 H18 0.9300 . ?
C18 C19 1.3912(19) . ?
C19 C20 1.3867(19) . ?
C19 C22 1.5062(18) . ?
C20 H20 0.9300 . ?
C20 C21 1.3881(18) . ?
C21 H21 0.9300 . ?
C22 H22A 0.9600 . ?
C22 H22B 0.9600 . ?
C22 H22C 0.9600 . ?

loop_
_geom_torsion_atom_site_label_1
_geom_torsion_atom_site_label_2
_geom_torsion_atom_site_label_3
_geom_torsion_atom_site_label_4
_geom_torsion
_geom_torsion_site_symmetry_1
_geom_torsion_site_symmetry_2
_geom_torsion_site_symmetry_3
_geom_torsion_site_symmetry_4
_geom_torsion_publ_flag
S1 C1 C2 C3 -177.29(9) . . . . ?
S1 C1 C9 N1 -179.21(9) . . . . ?
S1 C1 C9 C10 5.47(16) . . . . ?
S1 C16 C17 C18 -173.84(10) . . . . ?
S1 C16 C21 C20 173.34(10) . . . . ?
O1 S1 C1 C2 -7.79(11) . . . . ?
O1 S1 C1 C9 173.90(9) . . . . ?
O1 S1 C16 C17 52.70(11) . . . . ?
O1 S1 C16 C21 -122.41(10) . . . . ?
O2 S1 C1 C2 -137.87(9) . . . . ?
O2 S1 C1 C9 43.82(11) . . . . ?
O2 S1 C16 C17 -178.58(9) . . . . ?
O2 S1 C16 C21 6.31(11) . . . . ?
N1 C9 C10 C11 95.70(14) . . . . ?
N1 C9 C10 C15 -80.65(14) . . . . ?
C1 S1 C16 C17 -60.35(11) . . . . ?
C1 S1 C16 C21 124.54(10) . . . . ?
C1 C2 C3 C4 173.87(11) . . . . ?
C1 C2 C3 C8 -3.39(16) . . . . ?
C1 C9 C10 C11 -88.70(15) . . . . ?
C1 C9 C10 C15 94.95(14) . . . . ?
C2 C1 C9 N1 2.52(17) . . . . ?
C2 C1 C9 C10 -172.80(11) . . . . ?
C2 C3 C4 C5 -176.38(12) . . . . ?
C2 C3 C8 N1 2.50(17) . . . . ?
C2 C3 C8 C7 179.05(11) . . . . ?
C3 C4 C5 C6 -2.5(2) . . . . ?
C4 C3 C8 N1 -174.85(11) . . . . ?
C4 C3 C8 C7 1.70(17) . . . . ?
C4 C5 C6 C7 1.7(2) . . . . ?
C5 C6 C7 C8 0.9(2) . . . . ?
C6 C7 C8 N1 174.17(12) . . . . ?
C6 C7 C8 C3 -2.54(18) . . . . ?
C8 N1 C9 C1 -3.48(16) . . . . ?
C8 N1 C9 C10 172.21(10) . . . . ?
C8 C3 C4 C5 0.82(18) . . . . ?
C9 N1 C8 C3 0.95(17) . . . . ?
C9 N1 C8 C7 -175.63(11) . . . . ?
C9 C1 C2 C3 1.07(17) . . . . ?
C9 C10 C11 C12 -176.59(12) . . . . ?
C9 C10 C15 C14 176.60(12) . . . . ?
C10 C11 C12 C13 0.0(2) . . . . ?
C11 C10 C15 C14 0.1(2) . . . . ?
C11 C12 C13 C14 0.4(2) . . . . ?
C12 C13 C14 C15 -0.6(2) . . . . ?
C13 C14 C15 C10 0.3(2) . . . . ?
C15 C10 C11 C12 -0.29(19) . . . . ?
C16 S1 C1 C2 105.59(10) . . . . ?
C16 S1 C1 C9 -72.73(10) . . . . ?
C16 C17 C18 C19 0.2(2) . . . . ?
C17 C16 C21 C20 -1.68(18) . . . . ?
C17 C18 C19 C20 -1.0(2) . . . . ?
C17 C18 C19 C22 179.20(12) . . . . ?
C18 C19 C20 C21 0.5(2) . . . . ?
C19 C20 C21 C16 0.8(2) . . . . ?
C21 C16 C17 C18 1.19(18) . . . . ?
C22 C19 C20 C21 -179.71(13) . . . . ?
